data_4107748
loop_
_publ_author_name
'Doris Pun'
'Emil Lobkovsky'
'Paul J. Chirik'

_publ_section_title
;
 Indenyl Zirconium Dinitrogen Chemistry: N2 Coordination to an Isolated
 Zirconium Sandwich and Synthesis of Side-on, End-on Dinitrogen Compounds
;
_journal_name_full 'Journal of the American Chemical Society'
_journal_page_first 6047
_journal_page_last 6054
_journal_paper_doi 10.1021/ja801021w
_journal_volume 130
_journal_year 2008
_chemical_formula_moiety 'C25 H34 Zr'
_chemical_formula_sum 'C25 H34 Zr'
_chemical_formula_weight 425.74
_chemical_name_systematic
;
 ?
;
_space_group_IT_number 62
_symmetry_cell_setting orthorhombic
_symmetry_space_group_name_Hall '-P 2ac 2n'
_symmetry_space_group_name_H-M 'P n m a'
_atom_sites_solution_hydrogens mixed
_atom_sites_solution_primary direct
_atom_sites_solution_secondary difmap
_audit_creation_method SHELXL-97
_cell_angle_alpha 90.00
_cell_angle_beta 90.00
_cell_angle_gamma 90.00
_cell_formula_units_Z 4
_cell_length_a 12.4012(3)
_cell_length_b 16.6358(6)
_cell_length_c 10.2988(3)
_cell_measurement_reflns_used 2785
_cell_measurement_temperature 173(2)
_cell_measurement_theta_max 29.39
_cell_measurement_theta_min 2.33
_cell_volume 2124.68(11)
_computing_cell_refinement 'Bruker SAINT+'
_computing_data_collection 'Bruker APEX2'
_computing_data_reduction 'Bruker SAINT+'
_computing_molecular_graphics 'Bruker SHELXTL'
_computing_publication_material 'Bruker SHELXTL'
_computing_structure_refinement 'SHELXL-97 (Sheldrick, 1997)'
_computing_structure_solution 'SHELXS-97 (Sheldrick, 1990)'
_diffrn_ambient_temperature 173(2)
_diffrn_measured_fraction_theta_full 0.994
_diffrn_measured_fraction_theta_max 0.994
_diffrn_measurement_device_type 'Bruker X8 APEX II diffractometer'
_diffrn_measurement_method 'phi and omega scans'
_diffrn_radiation_monochromator graphite
_diffrn_radiation_source 'fine-focus sealed tube'
_diffrn_radiation_type MoK\a
_diffrn_radiation_wavelength 0.71073
_diffrn_reflns_av_R_equivalents 0.0416
_diffrn_reflns_av_sigmaI/netI 0.0407
_diffrn_reflns_limit_h_max 17
_diffrn_reflns_limit_h_min -16
_diffrn_reflns_limit_k_max 23
_diffrn_reflns_limit_k_min -23
_diffrn_reflns_limit_l_max 14
_diffrn_reflns_limit_l_min -14
_diffrn_reflns_number 14465
_diffrn_reflns_theta_full 30.51
_diffrn_reflns_theta_max 30.51
_diffrn_reflns_theta_min 2.33
_exptl_absorpt_coefficient_mu 0.523
_exptl_absorpt_correction_T_max 0.9257
_exptl_absorpt_correction_T_min 0.8180
_exptl_absorpt_correction_type multi-scan
_exptl_absorpt_process_details SADABS
_exptl_crystal_colour red
_exptl_crystal_density_diffrn 1.331
_exptl_crystal_description block
_exptl_crystal_F_000 896
_exptl_crystal_size_max 0.40
_exptl_crystal_size_mid 0.15
_exptl_crystal_size_min 0.15
_refine_diff_density_max 0.517
_refine_diff_density_min -0.529
_refine_diff_density_rms 0.072
_refine_ls_extinction_method none
_refine_ls_goodness_of_fit_ref 1.035
_refine_ls_hydrogen_treatment mixed
_refine_ls_matrix_type full
_refine_ls_number_parameters 150
_refine_ls_number_reflns 3320
_refine_ls_number_restraints 0
_refine_ls_restrained_S_all 1.035
_refine_ls_R_factor_all 0.0455
_refine_ls_R_factor_gt 0.0316
_refine_ls_shift/su_max 0.016
_refine_ls_shift/su_mean 0.001
_refine_ls_structure_factor_coef Fsqd
_refine_ls_weighting_details 'calc w=1/[\s^2^(Fo^2^)+(0.0359P)^2^+0.6623P] where P=(Fo^2^+2Fc^2^)/3'
_refine_ls_weighting_scheme calc
_refine_ls_wR_factor_gt 0.0742
_refine_ls_wR_factor_ref 0.0813
_reflns_number_gt 2576
_reflns_number_total 3320
_reflns_threshold_expression >2sigma(I)
_cod_data_source_file ja801021w-file003.cif
_cod_data_source_block dp10
_cod_database_code 4107748

loop_
_symmetry_equiv_pos_as_xyz
'x, y, z'
'-x+1/2, -y, z+1/2'
'x+1/2, -y+1/2, -z+1/2'
'-x, y+1/2, -z'
'-x, -y, -z'
'x-1/2, y, -z-1/2'
'-x-1/2, y-1/2, z-1/2'
'x, -y-1/2, z'

loop_
_atom_site_label
_atom_site_type_symbol
_atom_site_fract_x
_atom_site_fract_y
_atom_site_fract_z
_atom_site_U_iso_or_equiv
_atom_site_adp_type
_atom_site_occupancy
_atom_site_symmetry_multiplicity
_atom_site_calc_flag
_atom_site_refinement_flags
Zr1 Zr 0.662476(13) 0.2500 0.494910(16) 0.01743(5) Uani 1 2 d S
C1 C 0.84855(11) 0.20821(10) 0.42665(15) 0.0298(4) Uani 1 1 d .
C2 C 0.80762(11) 0.16179(9) 0.53171(14) 0.0247(3) Uani 1 1 d .
C3 C 0.77803(10) 0.20669(8) 0.64856(13) 0.0196(3) Uani 1 1 d .
C4 C 0.68403(10) 0.18073(8) 0.71851(13) 0.0192(3) Uani 1 1 d .
C5 C 0.62951(15) 0.2500 0.76148(18) 0.0203(4) Uani 1 2 d S
C6 C 0.65401(11) 0.09425(8) 0.74699(14) 0.0231(3) Uani 1 1 d .
C7 C 0.54217(11) 0.08691(9) 0.80471(16) 0.0300(3) Uani 1 1 d .
H7A H 0.5249 0.0300 0.8182 0.036 Uiso 1 1 calc R
H7B H 0.4894 0.1107 0.7452 0.036 Uiso 1 1 calc R
H7C H 0.5398 0.1152 0.8881 0.036 Uiso 1 1 calc R
C8 C 0.73663(12) 0.05497(9) 0.83640(17) 0.0341(4) Uani 1 1 d .
H8A H 0.7369 0.0827 0.9203 0.041 Uiso 1 1 calc R
H8B H 0.8084 0.0586 0.7970 0.041 Uiso 1 1 calc R
H8C H 0.7177 -0.0017 0.8493 0.041 Uiso 1 1 calc R
C9 C 0.58416(10) 0.29276(8) 0.28076(13) 0.0227(3) Uani 1 1 d .
C10 C 0.51257(11) 0.31921(8) 0.37900(13) 0.0208(3) Uani 1 1 d .
C11 C 0.46872(14) 0.2500 0.44036(18) 0.0182(4) Uani 1 2 d S
C12 C 0.64200(13) 0.34497(11) 0.18423(15) 0.0356(4) Uani 1 1 d .
H12A H 0.6014 0.3461 0.1026 0.043 Uiso 1 1 calc R
H12B H 0.7142 0.3232 0.1683 0.043 Uiso 1 1 calc R
H12C H 0.6481 0.3997 0.2188 0.043 Uiso 1 1 calc R
C13 C 0.48174(13) 0.40472(9) 0.40721(16) 0.0307(4) Uani 1 1 d .
H13A H 0.5417 0.4404 0.3841 0.037 Uiso 1 1 calc R
H13B H 0.4654 0.4105 0.4999 0.037 Uiso 1 1 calc R
H13C H 0.4180 0.4191 0.3560 0.037 Uiso 1 1 calc R
C14 C 0.38575(16) 0.2500 0.5460(2) 0.0259(5) Uani 1 2 d S
H14A H 0.313(3) 0.2500 0.513(3) 0.057(10) Uiso 1 2 d S
H14B H 0.3957(15) 0.2015(11) 0.5987(19) 0.054(6) Uiso 1 1 d .
H2 H 0.8158(13) 0.1028(12) 0.5342(17) 0.036(5) Uiso 1 1 d .
H6 H 0.6580(11) 0.0664(10) 0.6693(16) 0.025(4) Uiso 1 1 d .
H5 H 0.5655(17) 0.2500 0.814(2) 0.028(6) Uiso 1 2 d S
H1 H 0.8626(12) 0.1822(10) 0.3448(17) 0.030(4) Uiso 1 1 d .

loop_
_atom_site_aniso_label
_atom_site_aniso_U_11
_atom_site_aniso_U_22
_atom_site_aniso_U_33
_atom_site_aniso_U_23
_atom_site_aniso_U_13
_atom_site_aniso_U_12
Zr1 0.01660(8) 0.02241(9) 0.01328(8) 0.000 -0.00067(6) 0.000
C1 0.0200(6) 0.0465(9) 0.0229(7) -0.0053(7) 0.0038(5) 0.0042(6)
C2 0.0206(6) 0.0303(7) 0.0233(7) -0.0038(6) -0.0004(5) 0.0042(6)
C3 0.0183(6) 0.0240(7) 0.0166(6) -0.0011(5) -0.0034(5) 0.0010(5)
C4 0.0207(6) 0.0205(6) 0.0163(6) 0.0001(5) -0.0032(5) -0.0003(5)
C5 0.0199(8) 0.0257(9) 0.0152(8) 0.000 -0.0014(7) 0.000
C6 0.0285(7) 0.0199(6) 0.0208(6) -0.0019(5) 0.0001(5) -0.0009(6)
C7 0.0283(7) 0.0280(7) 0.0335(8) 0.0006(6) -0.0014(6) -0.0057(6)
C8 0.0332(7) 0.0237(7) 0.0454(10) 0.0105(7) -0.0005(7) 0.0019(7)
C9 0.0251(6) 0.0286(7) 0.0143(6) 0.0019(5) -0.0030(5) -0.0016(6)
C10 0.0222(6) 0.0220(6) 0.0182(6) 0.0015(5) -0.0050(5) 0.0001(5)
C11 0.0184(8) 0.0212(8) 0.0150(8) 0.000 -0.0035(7) 0.000
C12 0.0410(8) 0.0432(9) 0.0225(7) 0.0101(7) 0.0022(6) -0.0056(8)
C13 0.0361(8) 0.0220(7) 0.0341(8) 0.0008(6) -0.0041(6) 0.0030(6)
C14 0.0199(9) 0.0341(11) 0.0236(10) 0.000 0.0004(8) 0.000

loop_
_atom_type_symbol
_atom_type_description
_atom_type_scat_dispersion_real
_atom_type_scat_dispersion_imag
_atom_type_scat_source
C C 0.0033 0.0016 'International Tables Vol C Tables 4.2.6.8 and 6.1.1.4'
H H 0.0000 0.0000 'International Tables Vol C Tables 4.2.6.8 and 6.1.1.4'
Zr Zr -2.9673 0.5597 'International Tables Vol C Tables 4.2.6.8 and 6.1.1.4'

loop_
_geom_angle_atom_site_label_1
_geom_angle_atom_site_label_2
_geom_angle_atom_site_label_3
_geom_angle
_geom_angle_site_symmetry_1
_geom_angle_site_symmetry_3
C3 Zr1 C3 37.30(7) 8_565 .
C3 Zr1 C2 66.41(5) 8_565 .
C3 Zr1 C2 36.96(5) . .
C3 Zr1 C2 36.96(5) 8_565 8_565
C3 Zr1 C2 66.41(5) . 8_565
C2 Zr1 C2 77.16(8) . 8_565
C3 Zr1 C11 141.19(5) 8_565 .
C3 Zr1 C11 141.19(5) . .
C2 Zr1 C11 141.40(4) . .
C2 Zr1 C11 141.40(4) 8_565 .
C3 Zr1 C10 163.51(5) 8_565 8_565
C3 Zr1 C10 131.55(5) . 8_565
C2 Zr1 C10 111.09(5) . 8_565
C2 Zr1 C10 159.42(5) 8_565 8_565
C11 Zr1 C10 33.31(4) . 8_565
C3 Zr1 C10 131.55(5) 8_565 .
C3 Zr1 C10 163.51(5) . .
C2 Zr1 C10 159.42(5) . .
C2 Zr1 C10 111.09(5) 8_565 .
C11 Zr1 C10 33.31(4) . .
C10 Zr1 C10 55.05(6) 8_565 .
C3 Zr1 C1 72.58(5) 8_565 .
C3 Zr1 C1 61.55(5) . .
C2 Zr1 C1 33.83(5) . .
C2 Zr1 C1 60.97(5) 8_565 .
C11 Zr1 C1 146.23(5) . .
C10 Zr1 C1 115.07(5) 8_565 .
C10 Zr1 C1 132.82(5) . .
C3 Zr1 C1 61.55(5) 8_565 8_565
C3 Zr1 C1 72.58(5) . 8_565
C2 Zr1 C1 60.97(5) . 8_565
C2 Zr1 C1 33.83(5) 8_565 8_565
C11 Zr1 C1 146.23(5) . 8_565
C10 Zr1 C1 132.82(5) 8_565 8_565
C10 Zr1 C1 115.07(5) . 8_565
C1 Zr1 C1 32.15(8) . 8_565
C3 Zr1 C9 162.33(5) 8_565 8_565
C3 Zr1 C9 140.51(5) . 8_565
C2 Zr1 C9 105.10(5) . 8_565
C2 Zr1 C9 127.85(5) 8_565 8_565
C11 Zr1 C9 54.81(5) . 8_565
C10 Zr1 C9 32.88(4) 8_565 8_565
C10 Zr1 C9 54.68(4) . 8_565
C1 Zr1 C9 91.78(5) . 8_565
C1 Zr1 C9 100.83(5) 8_565 8_565
C3 Zr1 C9 140.51(5) 8_565 .
C3 Zr1 C9 162.33(5) . .
C2 Zr1 C9 127.85(5) . .
C2 Zr1 C9 105.10(5) 8_565 .
C11 Zr1 C9 54.81(5) . .
C10 Zr1 C9 54.68(4) 8_565 .
C10 Zr1 C9 32.88(4) . .
C1 Zr1 C9 100.83(5) . .
C1 Zr1 C9 91.78(5) 8_565 .
C9 Zr1 C9 32.89(6) 8_565 .
C3 Zr1 C4 33.62(4) 8_565 8_565
C3 Zr1 C4 56.77(4) . 8_565
C2 Zr1 C4 93.17(5) . 8_565
C2 Zr1 C4 60.01(5) 8_565 8_565
C11 Zr1 C4 107.64(5) . 8_565
C10 Zr1 C4 135.15(4) 8_565 8_565
C10 Zr1 C4 107.31(4) . 8_565
C1 Zr1 C4 106.11(5) . 8_565
C1 Zr1 C4 91.77(5) 8_565 8_565
C9 Zr1 C4 161.21(4) 8_565 8_565
C9 Zr1 C4 134.00(4) . 8_565
C1 C1 C2 122.87(9) 8_565 .
C1 C1 Zr1 73.92(4) 8_565 .
C2 C1 Zr1 67.02(8) . .
C1 C2 C3 115.96(14) . .
C1 C2 Zr1 79.16(9) . .
C3 C2 Zr1 67.80(7) . .
C3 C3 C4 107.49(7) 8_565 .
C3 C3 C2 120.70(8) 8_565 .
C4 C3 C2 117.54(12) . .
C3 C3 Zr1 71.35(3) 8_565 .
C4 C3 Zr1 86.12(8) . .
C2 C3 Zr1 75.23(8) . .
C5 C4 C3 107.53(12) . .
C5 C4 C6 126.77(12) . .
C3 C4 C6 125.59(12) . .
C5 C4 Zr1 82.28(9) . .
C3 C4 Zr1 60.26(7) . .
C6 C4 Zr1 124.72(9) . .
C4 C5 C4 109.92(16) . 8_565
C4 C5 Zr1 67.56(9) . .
C4 C5 Zr1 67.56(9) 8_565 .
C7 C6 C4 112.20(12) . .
C7 C6 C8 110.12(12) . .
C4 C6 C8 111.03(11) . .
C10 C9 C9 108.10(8) . 8_565
C10 C9 C12 126.32(13) . .
C9 C9 C12 125.32(9) 8_565 .
C10 C9 Zr1 72.74(8) . .
C9 C9 Zr1 73.56(3) 8_565 .
C12 C9 Zr1 124.05(9) . .
C9 C10 C11 107.80(12) . .
C9 C10 C13 126.32(13) . .
C11 C10 C13 125.73(13) . .
C9 C10 Zr1 74.39(8) . .
C11 C10 Zr1 72.43(9) . .
C13 C10 Zr1 122.36(9) . .
C10 C11 C10 108.18(16) 8_565 .
C10 C11 C14 125.86(8) 8_565 .
C10 C11 C14 125.86(8) . .
C10 C11 Zr1 74.26(9) 8_565 .
C10 C11 Zr1 74.26(9) . .
C14 C11 Zr1 120.25(13) . .

loop_
_geom_bond_atom_site_label_1
_geom_bond_atom_site_label_2
_geom_bond_distance
_geom_bond_site_symmetry_2
Zr1 C3 2.2531(13) 8_565
Zr1 C3 2.2531(13) .
Zr1 C2 2.3531(15) .
Zr1 C2 2.3531(15) 8_565
Zr1 C11 2.4676(17) .
Zr1 C10 2.4913(13) 8_565
Zr1 C10 2.4913(13) .
Zr1 C1 2.5104(14) .
Zr1 C1 2.5104(14) 8_565
Zr1 C9 2.5126(13) 8_565
Zr1 C9 2.5126(13) .
Zr1 C4 2.5889(13) 8_565
C1 C1 1.390(3) 8_565
C1 C2 1.423(2) .
C2 C3 1.4632(19) .
C3 C3 1.441(3) 8_565
C3 C4 1.4367(18) .
C4 C5 1.4075(17) .
C4 C6 1.5148(19) .
C5 C4 1.4075(17) 8_565
C6 C7 1.514(2) .
C6 C8 1.525(2) .
C9 C10 1.4161(19) .
C9 C9 1.423(3) 8_565
C9 C12 1.502(2) .
C10 C11 1.4215(17) .
C10 C13 1.501(2) .
C11 C10 1.4215(17) 8_565
C11 C14 1.497(3) .
